data_7018007
loop_
_publ_author_name
'Hilliard, Casie R.'
'Bhuvanesh, Nattamai'
'Gladysz, John A.'
'Bl\"umel, Janet'

_publ_section_title
;
 Synthesis, purification, and characterization of phosphine oxides and
 their hydrogen peroxide adducts.
;
_journal_issue 6
_journal_name_full 'Dalton transactions (Cambridge, England : 2003)'
_journal_page_first 1742
_journal_page_last 1754
_journal_paper_doi 10.1039/c1dt11863c
_journal_volume 41
_journal_year 2012
_chemical_formula_sum 'C12 H27 O P'
_chemical_formula_weight 218.31
_chemical_name_systematic
;
?
;
_space_group_IT_number 14
_symmetry_cell_setting monoclinic
_symmetry_space_group_name_Hall '-P 2ybc'
_symmetry_space_group_name_H-M 'P 1 21/c 1'
_atom_sites_solution_hydrogens geom
_atom_sites_solution_primary direct
_atom_sites_solution_secondary difmap
_audit_creation_method SHELXL-97
_cell_angle_alpha 90.00
_cell_angle_beta 100.548(15)
_cell_angle_gamma 90.00
_cell_formula_units_Z 4
_cell_length_a 9.326(6)
_cell_length_b 15.281(10)
_cell_length_c 10.136(7)
_cell_measurement_reflns_used 1310
_cell_measurement_temperature 150(2)
_cell_measurement_theta_max 27.60
_cell_measurement_theta_min 2.22
_cell_volume 1420.1(16)
_computing_cell_refinement
;
APEX-II(BRUKER-NONIUS, 2003)
;
_computing_data_collection 'APEX-II (BRUKER-NONIUS, 2003)'
_computing_data_reduction APEX-II
_computing_molecular_graphics 'X-SEED (Barbour, 2001)'
_computing_publication_material 'Bruker SHELXTL'
_computing_structure_refinement 'SHELXL-97 (Sheldrick, 2008)'
_computing_structure_solution 'SHELXS-97 (Sheldrick, 2008)'
_diffrn_ambient_temperature 150(2)
_diffrn_measured_fraction_theta_full 0.996
_diffrn_measured_fraction_theta_max 0.991
_diffrn_measurement_device_type 'APEX II'
_diffrn_measurement_method 'omega scans'
_diffrn_radiation_monochromator graphite
_diffrn_radiation_source 'fine-focus sealed tube'
_diffrn_radiation_type MoK\a
_diffrn_radiation_wavelength 0.71073
_diffrn_reflns_av_R_equivalents 0.0594
_diffrn_reflns_av_sigmaI/netI 0.0458
_diffrn_reflns_limit_h_max 12
_diffrn_reflns_limit_h_min -12
_diffrn_reflns_limit_k_max 19
_diffrn_reflns_limit_k_min -19
_diffrn_reflns_limit_l_max 13
_diffrn_reflns_limit_l_min -13
_diffrn_reflns_number 15057
_diffrn_reflns_theta_full 27.50
_diffrn_reflns_theta_max 27.61
_diffrn_reflns_theta_min 2.22
_diffrn_standards_decay_% 0
_diffrn_standards_interval_count 0
_diffrn_standards_number 0
_exptl_absorpt_coefficient_mu 0.168
_exptl_absorpt_correction_T_max 0.9883
_exptl_absorpt_correction_T_min 0.9752
_exptl_absorpt_correction_type multi-scan
_exptl_absorpt_process_details 'SADABS; (Sheldrick, 2006)'
_exptl_crystal_colour colorless
_exptl_crystal_density_diffrn 1.021
_exptl_crystal_density_method 'not measured'
_exptl_crystal_description block
_exptl_crystal_F_000 488
_exptl_crystal_size_max 0.15
_exptl_crystal_size_mid 0.10
_exptl_crystal_size_min 0.07
_refine_diff_density_max 0.652
_refine_diff_density_min -0.586
_refine_diff_density_rms 0.080
_refine_ls_extinction_method none
_refine_ls_goodness_of_fit_ref 1.062
_refine_ls_hydrogen_treatment constr
_refine_ls_matrix_type full
_refine_ls_number_parameters 130
_refine_ls_number_reflns 3264
_refine_ls_number_restraints 0
_refine_ls_restrained_S_all 1.062
_refine_ls_R_factor_all 0.0885
_refine_ls_R_factor_gt 0.0595
_refine_ls_shift/su_max 0.000
_refine_ls_shift/su_mean 0.000
_refine_ls_structure_factor_coef Fsqd
_refine_ls_weighting_details 'calc w=1/[\s^2^(Fo^2^)+(0.0851P)^2^+1.1507P] where P=(Fo^2^+2Fc^2^)/3'
_refine_ls_weighting_scheme calc
_refine_ls_wR_factor_gt 0.1490
_refine_ls_wR_factor_ref 0.1788
_reflns_number_gt 2328
_reflns_number_total 3264
_reflns_threshold_expression >2sigma(I)
_cod_data_source_file c1dt11863c.txt
_cod_data_source_block jbb1
_cod_depositor_comments
;
The following automatic conversions were performed:

'_symmetry_cell_setting' value 'Monoclinic' changed to 'monoclinic'
according to /home/saulius/struct/CIF-dictionaries/cif_core.dic
dictionary named 'cif_core.dic' version 2.4.1 from 2010-06-29.

Automatic conversion script
Id: cif_fix_values 1715 2011-07-08 13:25:40Z adriana 
;
_cod_original_sg_symbol_H-M P2(1)/c
_cod_database_code 7018007

loop_
_symmetry_equiv_pos_as_xyz
'x, y, z'
'-x, y+1/2, -z+1/2'
'-x, -y, -z'
'x, -y-1/2, z-1/2'

loop_
_atom_site_label
_atom_site_type_symbol
_atom_site_fract_x
_atom_site_fract_y
_atom_site_fract_z
_atom_site_U_iso_or_equiv
_atom_site_adp_type
_atom_site_occupancy
_atom_site_symmetry_multiplicity
_atom_site_calc_flag
_atom_site_refinement_flags
P1 P 0.51554(6) 0.25411(3) 0.40723(6) 0.0240(2) Uani 1 1 d .
O1 O 0.51421(18) 0.25888(10) 0.55368(17) 0.0298(4) Uani 1 1 d .
C1 C 0.6861(2) 0.28806(14) 0.3650(2) 0.0288(5) Uani 1 1 d .
H1A H 0.6885 0.2704 0.2715 0.035 Uiso 1 1 calc R
H1B H 0.6925 0.3527 0.3696 0.035 Uiso 1 1 calc R
C2 C 0.8175(3) 0.24925(14) 0.4574(2) 0.0294(5) Uani 1 1 d .
H2A H 0.8087 0.2613 0.5516 0.035 Uiso 1 1 calc R
H2B H 0.8163 0.1849 0.4453 0.035 Uiso 1 1 calc R
C3 C 0.9628(3) 0.28440(19) 0.4335(3) 0.0380(6) Uani 1 1 d .
H3A H 0.9782 0.2657 0.3436 0.046 Uiso 1 1 calc R
H3B H 0.9604 0.3492 0.4348 0.046 Uiso 1 1 calc R
C4 C 1.0888(3) 0.2525(2) 0.5385(3) 0.0514(8) Uani 1 1 d .
H4A H 1.0745 0.2714 0.6276 0.077 Uiso 1 1 calc R
H4B H 1.1802 0.2770 0.5201 0.077 Uiso 1 1 calc R
H4C H 1.0932 0.1885 0.5359 0.077 Uiso 1 1 calc R
C5 C 0.4824(3) 0.14554(14) 0.3403(2) 0.0292(5) Uani 1 1 d .
H5A H 0.4741 0.1478 0.2416 0.035 Uiso 1 1 calc R
H5B H 0.5669 0.1080 0.3766 0.035 Uiso 1 1 calc R
C6 C 0.3450(3) 0.10445(14) 0.3733(2) 0.0318(5) Uani 1 1 d .
H6A H 0.3516 0.1046 0.4719 0.038 Uiso 1 1 calc R
H6B H 0.2602 0.1410 0.3339 0.038 Uiso 1 1 calc R
C7 C 0.3184(3) 0.01152(16) 0.3225(3) 0.0410(6) Uani 1 1 d .
H7A H 0.3160 0.0106 0.2244 0.049 Uiso 1 1 calc R
H7B H 0.4004 -0.0259 0.3653 0.049 Uiso 1 1 calc R
C8 C 0.1778(3) -0.02582(18) 0.3510(3) 0.0502(8) Uani 1 1 d .
H8A H 0.1791 -0.0246 0.4479 0.075 Uiso 1 1 calc R
H8B H 0.1670 -0.0864 0.3189 0.075 Uiso 1 1 calc R
H8C H 0.0956 0.0092 0.3049 0.075 Uiso 1 1 calc R
C9 C 0.3793(2) 0.32221(14) 0.3085(2) 0.0275(5) Uani 1 1 d .
H9A H 0.4032 0.3289 0.2178 0.033 Uiso 1 1 calc R
H9B H 0.2838 0.2922 0.2984 0.033 Uiso 1 1 calc R
C10 C 0.3649(3) 0.41281(14) 0.3672(2) 0.0296(5) Uani 1 1 d .
H10A H 0.3424 0.4066 0.4585 0.036 Uiso 1 1 calc R
H10B H 0.4592 0.4439 0.3752 0.036 Uiso 1 1 calc R
C11 C 0.2472(3) 0.46678(16) 0.2825(3) 0.0400(6) Uani 1 1 d .
H11A H 0.1553 0.4328 0.2666 0.048 Uiso 1 1 calc R
H11B H 0.2750 0.4779 0.1943 0.048 Uiso 1 1 calc R
C12 C 0.2205(3) 0.55382(17) 0.3463(3) 0.0488(7) Uani 1 1 d .
H12A H 0.1880 0.5433 0.4315 0.073 Uiso 1 1 calc R
H12B H 0.1452 0.5865 0.2857 0.073 Uiso 1 1 calc R
H12C H 0.3111 0.5878 0.3627 0.073 Uiso 1 1 calc R

loop_
_atom_site_aniso_label
_atom_site_aniso_U_11
_atom_site_aniso_U_22
_atom_site_aniso_U_33
_atom_site_aniso_U_23
_atom_site_aniso_U_13
_atom_site_aniso_U_12
P1 0.0277(3) 0.0190(3) 0.0251(3) -0.0003(2) 0.0042(2) -0.0009(2)
O1 0.0334(9) 0.0291(8) 0.0270(9) 0.0000(6) 0.0055(7) -0.0023(6)
C1 0.0337(12) 0.0214(10) 0.0307(12) 0.0023(8) 0.0042(9) -0.0017(9)
C2 0.0287(12) 0.0257(11) 0.0336(12) 0.0031(9) 0.0051(9) 0.0014(9)
C3 0.0320(13) 0.0421(14) 0.0402(14) 0.0053(11) 0.0074(10) 0.0005(11)
C4 0.0289(14) 0.076(2) 0.0488(18) 0.0112(14) 0.0066(12) 0.0062(13)
C5 0.0342(12) 0.0191(10) 0.0349(13) 0.0012(8) 0.0078(9) 0.0020(9)
C6 0.0374(13) 0.0211(11) 0.0365(13) -0.0009(9) 0.0058(10) -0.0051(9)
C7 0.0526(17) 0.0207(11) 0.0508(16) -0.0053(10) 0.0121(13) -0.0059(11)
C8 0.0550(18) 0.0299(13) 0.065(2) -0.0055(12) 0.0082(15) -0.0174(12)
C9 0.0318(12) 0.0188(10) 0.0308(12) -0.0035(8) 0.0033(9) -0.0018(8)
C10 0.0344(12) 0.0202(10) 0.0332(12) -0.0045(9) 0.0035(9) 0.0013(9)
C11 0.0451(15) 0.0210(11) 0.0516(16) -0.0052(10) 0.0029(12) 0.0042(10)
C12 0.0515(17) 0.0241(12) 0.069(2) -0.0086(12) 0.0072(14) 0.0067(12)

loop_
_atom_type_symbol
_atom_type_description
_atom_type_scat_dispersion_real
_atom_type_scat_dispersion_imag
_atom_type_scat_source
C C 0.0033 0.0016 'International Tables Vol C Tables 4.2.6.8 and 6.1.1.4'
H H 0.0000 0.0000 'International Tables Vol C Tables 4.2.6.8 and 6.1.1.4'
O O 0.0106 0.0060 'International Tables Vol C Tables 4.2.6.8 and 6.1.1.4'
P P 0.1023 0.0942 'International Tables Vol C Tables 4.2.6.8 and 6.1.1.4'

loop_
_geom_angle_atom_site_label_1
_geom_angle_atom_site_label_2
_geom_angle_atom_site_label_3
_geom_angle
O1 P1 C1 113.10(10)
O1 P1 C5 112.90(10)
C1 P1 C5 105.98(11)
O1 P1 C9 113.11(10)
C1 P1 C9 105.46(11)
C5 P1 C9 105.61(11)
C2 C1 P1 112.94(16)
C2 C1 H1A 109.0
P1 C1 H1A 109.0
C2 C1 H1B 109.0
P1 C1 H1B 109.0
H1A C1 H1B 107.8
C3 C2 C1 114.0(2)
C3 C2 H2A 108.8
C1 C2 H2A 108.8
C3 C2 H2B 108.8
C1 C2 H2B 108.8
H2A C2 H2B 107.7
C4 C3 C2 112.0(2)
C4 C3 H3A 109.2
C2 C3 H3A 109.2
C4 C3 H3B 109.2
C2 C3 H3B 109.2
H3A C3 H3B 107.9
C3 C4 H4A 109.5
C3 C4 H4B 109.5
H4A C4 H4B 109.5
C3 C4 H4C 109.5
H4A C4 H4C 109.5
H4B C4 H4C 109.5
C6 C5 P1 113.11(16)
C6 C5 H5A 109.0
P1 C5 H5A 109.0
C6 C5 H5B 109.0
P1 C5 H5B 109.0
H5A C5 H5B 107.8
C7 C6 C5 113.9(2)
C7 C6 H6A 108.8
C5 C6 H6A 108.8
C7 C6 H6B 108.8
C5 C6 H6B 108.8
H6A C6 H6B 107.7
C8 C7 C6 112.6(2)
C8 C7 H7A 109.1
C6 C7 H7A 109.1
C8 C7 H7B 109.1
C6 C7 H7B 109.1
H7A C7 H7B 107.8
C7 C8 H8A 109.5
C7 C8 H8B 109.5
H8A C8 H8B 109.5
C7 C8 H8C 109.5
H8A C8 H8C 109.5
H8B C8 H8C 109.5
C10 C9 P1 114.40(16)
C10 C9 H9A 108.7
P1 C9 H9A 108.7
C10 C9 H9B 108.7
P1 C9 H9B 108.7
H9A C9 H9B 107.6
C11 C10 C9 112.47(19)
C11 C10 H10A 109.1
C9 C10 H10A 109.1
C11 C10 H10B 109.1
C9 C10 H10B 109.1
H10A C10 H10B 107.8
C10 C11 C12 113.3(2)
C10 C11 H11A 108.9
C12 C11 H11A 108.9
C10 C11 H11B 108.9
C12 C11 H11B 108.9
H11A C11 H11B 107.7
C11 C12 H12A 109.5
C11 C12 H12B 109.5
H12A C12 H12B 109.5
C11 C12 H12C 109.5
H12A C12 H12C 109.5
H12B C12 H12C 109.5

loop_
_geom_bond_atom_site_label_1
_geom_bond_atom_site_label_2
_geom_bond_distance
P1 O1 1.489(2)
P1 C1 1.797(3)
P1 C5 1.798(2)
P1 C9 1.798(2)
C1 C2 1.520(3)
C1 H1A 0.9900
C1 H1B 0.9900
C2 C3 1.518(3)
C2 H2A 0.9900
C2 H2B 0.9900
C3 C4 1.514(4)
C3 H3A 0.9900
C3 H3B 0.9900
C4 H4A 0.9800
C4 H4B 0.9800
C4 H4C 0.9800
C5 C6 1.518(3)
C5 H5A 0.9900
C5 H5B 0.9900
C6 C7 1.516(3)
C6 H6A 0.9900
C6 H6B 0.9900
C7 C8 1.506(4)
C7 H7A 0.9900
C7 H7B 0.9900
C8 H8A 0.9800
C8 H8B 0.9800
C8 H8C 0.9800
C9 C10 1.522(3)
C9 H9A 0.9900
C9 H9B 0.9900
C10 C11 1.509(3)
C10 H10A 0.9900
C10 H10B 0.9900
C11 C12 1.519(3)
C11 H11A 0.9900
C11 H11B 0.9900
C12 H12A 0.9800
C12 H12B 0.9800
C12 H12C 0.9800

loop_
_geom_torsion_atom_site_label_1
_geom_torsion_atom_site_label_2
_geom_torsion_atom_site_label_3
_geom_torsion_atom_site_label_4
_geom_torsion
O1 P1 C1 C2 45.38(19)
C5 P1 C1 C2 -78.83(19)
C9 P1 C1 C2 169.48(16)
P1 C1 C2 C3 -173.78(17)
C1 C2 C3 C4 172.9(2)
O1 P1 C5 C6 52.7(2)
C1 P1 C5 C6 177.02(17)
C9 P1 C5 C6 -71.4(2)
P1 C5 C6 C7 -177.70(18)
C5 C6 C7 C8 -177.3(2)
O1 P1 C9 C10 42.9(2)
C1 P1 C9 C10 -81.19(19)
C5 P1 C9 C10 166.86(17)
P1 C9 C10 C11 -178.78(18)
C9 C10 C11 C12 174.2(2)
